data_4512380
loop_
_publ_author_name
'Qu, Feng'
'Zhu, Qian-Qian'
'Liu, Chun-Li'

_publ_section_title
;
 Crystallization in Ionic Liquids: Synthesis, Properties, and Polymorphs
 of Uranyl Salts
;
_journal_issue 12
_journal_name_full 'Crystal Growth &amp; Design'
_journal_page_first 6421
_journal_paper_doi 10.1021/cg501277d
_journal_volume 14
_journal_year 2014
_chemical_formula_moiety 'Cl4 O2 U, 2(C8 H15 N2)'
_chemical_formula_sum 'C16 H30 Cl4 N4 O2 U'
_chemical_formula_weight 690.27
_chemical_name_systematic
;
 ?
;
_space_group_crystal_system monoclinic
_space_group_IT_number 14
_space_group_name_Hall '-P 2yn'
_space_group_name_H-M_alt 'P 1 21/n 1'
_symmetry_space_group_name_Hall '-P 2yn'
_symmetry_space_group_name_H-M 'P 1 21/n 1'
_atom_sites_solution_hydrogens geom
_atom_sites_solution_primary iterative
_audit_creation_date 2014-04-07
_audit_creation_method
;
Olex2 1.2
(compiled 2013.11.15 svn.r2834 for OlexSys, GUI svn.r4720)
;
_cell_angle_alpha 90
_cell_angle_beta 107.345(3)
_cell_angle_gamma 90
_cell_formula_units_Z 2
_cell_length_a 8.3911(3)
_cell_length_b 17.3111(5)
_cell_length_c 8.8455(3)
_cell_measurement_reflns_used 10112
_cell_measurement_temperature 180.01(10)
_cell_measurement_theta_max 28.9890
_cell_measurement_theta_min 3.1450
_cell_volume 1226.46(7)
_computing_cell_refinement
;
CrysAlisPro, Agilent Technologies,
Version 1.171.36.28 (release 01-02-2013 CrysAlis171 .NET)
(compiled Feb  1 2013,16:14:44)
;
_computing_data_collection
;
CrysAlisPro, Agilent Technologies,
Version 1.171.36.28 (release 01-02-2013 CrysAlis171 .NET)
(compiled Feb  1 2013,16:14:44)
;
_computing_data_reduction
;
CrysAlisPro, Agilent Technologies,
Version 1.171.36.28 (release 01-02-2013 CrysAlis171 .NET)
(compiled Feb  1 2013,16:14:44)
;
_computing_molecular_graphics 'Olex2 (Dolomanov et al., 2009)'
_computing_publication_material 'Olex2 (Dolomanov et al., 2009)'
_computing_structure_refinement 'ShelXL (Sheldrick, 2008)'
_computing_structure_solution
;
Superflip (Palatinus & Chapuis, 2007;Palatinus & van der Lee, 2008;
Palatinus et al., 2012)
;
_diffrn_ambient_temperature 180.01(10)
_diffrn_detector_area_resol_mean 10.3914
_diffrn_measured_fraction_theta_full 0.9976
_diffrn_measured_fraction_theta_max 0.9253
_diffrn_measurement_details
;
  1 omega  -20.00   53.00   1.0000    3.0000
omega____ theta____ kappa____ phi______ frames
    -       10.8579  -99.0000  -30.0000 73

  2 omega  -10.00   90.00   1.0000    3.0000
omega____ theta____ kappa____ phi______ frames
    -       10.8579   77.0000  -30.0000 100

  3 omega  -17.00   87.00   1.0000    3.0000
omega____ theta____ kappa____ phi______ frames
    -       10.8579   77.0000  120.0000 104

  4 omega  -16.00   83.00   1.0000    3.0000
omega____ theta____ kappa____ phi______ frames
    -       10.8579   38.0000  -90.0000 99

  5 omega  -18.00   53.00   1.0000    3.0000
omega____ theta____ kappa____ phi______ frames
    -       10.8579  -99.0000   90.0000 71

  6 omega  -57.00   40.00   1.0000    3.0000
omega____ theta____ kappa____ phi______ frames
    -       10.8579  -57.0000 -150.0000 97

  7 omega   38.00   70.00   1.0000    3.0000
omega____ theta____ kappa____ phi______ frames
    -       10.8579  178.0000 -120.0000 32

  8 omega  -84.00  -46.00   1.0000    3.0000
omega____ theta____ kappa____ phi______ frames
    -      -11.6392  149.0000   86.2247 38
;
_diffrn_measurement_device_type 'SuperNova, Dual, Cu at zero, Atlas'
_diffrn_measurement_method '\w scans'
_diffrn_orient_matrix_UB_11 -0.0633039000
_diffrn_orient_matrix_UB_12 -0.0265742000
_diffrn_orient_matrix_UB_13 -0.0388122000
_diffrn_orient_matrix_UB_21 -0.0471627000
_diffrn_orient_matrix_UB_22 0.0305963000
_diffrn_orient_matrix_UB_23 -0.0452910000
_diffrn_orient_matrix_UB_31 0.0401566000
_diffrn_orient_matrix_UB_32 -0.0059742000
_diffrn_orient_matrix_UB_33 -0.0591660000
_diffrn_radiation_monochromator mirror
_diffrn_radiation_type 'Mo K\a'
_diffrn_radiation_wavelength 0.7107
_diffrn_reflns_av_R_equivalents 0.0605
_diffrn_reflns_av_unetI/netI 0.0310
_diffrn_reflns_Laue_measured_fraction_full 0.999
_diffrn_reflns_Laue_measured_fraction_max 1.000
_diffrn_reflns_limit_h_max 10
_diffrn_reflns_limit_h_min -10
_diffrn_reflns_limit_k_max 21
_diffrn_reflns_limit_k_min -21
_diffrn_reflns_limit_l_max 10
_diffrn_reflns_limit_l_min -10
_diffrn_reflns_number 17500
_diffrn_reflns_point_group_measured_fraction_full 0.999
_diffrn_reflns_point_group_measured_fraction_max 1.000
_diffrn_reflns_theta_full 25.242
_diffrn_reflns_theta_max 26.011
_diffrn_reflns_theta_min 2.802
_diffrn_source 'SuperNova (Mo) X-ray Source'
_exptl_absorpt_coefficient_mu 7.070
_exptl_absorpt_correction_T_max 1.00000
_exptl_absorpt_correction_T_min 0.20255
_exptl_absorpt_correction_type multi-scan
_exptl_absorpt_process_details
;
CrysAlisPro, Agilent Technologies,
Version 1.171.36.28 (release 01-02-2013 CrysAlis171 .NET)
(compiled Feb  1 2013,16:14:44)
Empirical absorption correction using spherical harmonics,
 implemented in SCALE3 ABSPACK scaling algorithm.
;
_exptl_crystal_colour
;
;
_exptl_crystal_density_diffrn 1.869
_exptl_crystal_description
;
;
_exptl_crystal_F_000 660
_exptl_crystal_size_max 0.2
_exptl_crystal_size_mid 0.05
_exptl_crystal_size_min 0.05
_refine_diff_density_max 1.140
_refine_diff_density_min -1.117
_refine_diff_density_rms 0.139
_refine_ls_extinction_method none
_refine_ls_goodness_of_fit_ref 1.055
_refine_ls_hydrogen_treatment constr
_refine_ls_matrix_type full
_refine_ls_number_parameters 126
_refine_ls_number_reflns 2415
_refine_ls_number_restraints 0
_refine_ls_restrained_S_all 1.055
_refine_ls_R_factor_all 0.0334
_refine_ls_R_factor_gt 0.0276
_refine_ls_shift/su_max 0.000
_refine_ls_shift/su_mean 0.000
_refine_ls_structure_factor_coef Fsqd
_refine_ls_weighting_details 'w=1/[\s^2^(Fo^2^)+(0.0364P)^2^+2.1906P] where P=(Fo^2^+2Fc^2^)/3'
_refine_ls_weighting_scheme calc
_refine_ls_wR_factor_gt 0.0695
_refine_ls_wR_factor_ref 0.0737
_reflns_Friedel_coverage 0.000
_reflns_number_gt 2045
_reflns_number_total 2415
_reflns_threshold_expression 'I > 2\s(I)'
_cod_data_source_file cg501277d_si_002.cif
_cod_data_source_block 3TT-180K
_cod_depositor_comments 'Adding full bibliography for 4512377--4512386.cif.'
_cod_original_cell_volume 1226.47(7)
_cod_database_code 4512380
_shelxl_version_number 2013-3
_chemical_oxdiff_formula C16H30N4U1O2Cl4
_shelx_space_group_comment
;
The symmetry employed for this shelxl refinement is uniquely defined
by the following loop, which should always be used as a source of
symmetry information in preference to the above space-group names.
They are only intended as comments.
;
_shelx_estimated_absorpt_t_max 0.719
_shelx_estimated_absorpt_t_min 0.332
_reflns_odcompleteness_completeness 99.76
_reflns_odcompleteness_iscentric 1
_reflns_odcompleteness_theta 25.97
_olex2_refinement_description
;
1. Others
 Fixed Uiso: H2(0.057) H3(0.053) H1(0.042) H5A(0.059) H5B(0.059) H6A(0.051)
 H6B(0.051) H7A(0.078) H7B(0.078) H8A(0.126) H8B(0.126) H8C(0.126)
 H4A(0.088) H4B(0.088) H4C(0.088)
 Fixed X: U1(0.5) H2(0.8341) H3(0.7339) H1(0.8586) H5A(0.9972) H5B(1.0199)
 H6A(0.7547) H6B(0.7154) H7A(0.949) H7B(0.9528) H8A(0.6919) H8B(0.8121)
 H8C(0.6812) H4A(0.7048) H4B(0.6522) H4C(0.8412)
 Fixed Y: U1(0.5) H2(0.27) H3(0.3768) H1(0.4643) H5A(0.3487) H5B(0.2731)
 H6A(0.2302) H6B(0.3092) H7A(0.1923) H7B(0.2764) H8A(0.2586) H8B(0.1901)
 H8C(0.1758) H4A(0.5559) H4B(0.5215) H4C(0.5473)
 Fixed Z: U1(0) H2(0.5909) H3(0.4011) H1(0.8387) H5A(1.0002) H5B(0.9042)
 H6A(0.8914) H6B(0.9681) H7A(1.1274) H7B(1.203) H8A(1.2233) H8B(1.3113)
 H8C(1.1405) H4A(0.6118) H4B(0.4358) H4C(0.5193)
;

loop_
_space_group_symop_operation_xyz
'x, y, z'
'-x+1/2, y+1/2, -z+1/2'
'-x, -y, -z'
'x-1/2, -y-1/2, z-1/2'

loop_
_atom_site_label
_atom_site_type_symbol
_atom_site_fract_x
_atom_site_fract_y
_atom_site_fract_z
_atom_site_U_iso_or_equiv
_atom_site_adp_type
_atom_site_occupancy
_atom_site_site_symmetry_order
_atom_site_calc_flag
_atom_site_refinement_flags_posn
_atom_site_refinement_flags_adp
_atom_site_refinement_flags_occupancy
U1 U 0.5000 0.5000 0.0000 0.02353(10) Uani 1 2 d S . P
C2 C 0.8264(7) 0.3228(3) 0.6167(6) 0.0471(13) Uani 1 1 d . . .
H2 H 0.8341 0.2700 0.5909 0.057 Uiso 1 1 calc R U .
C3 C 0.7717(7) 0.3808(3) 0.5133(6) 0.0441(12) Uani 1 1 d . . .
H3 H 0.7339 0.3768 0.4011 0.053 Uiso 1 1 calc R U .
C1 C 0.8401(5) 0.4289(3) 0.7532(5) 0.0353(11) Uani 1 1 d . . .
H1 H 0.8586 0.4643 0.8387 0.042 Uiso 1 1 calc R U .
C5 C 0.9379(6) 0.3118(4) 0.9168(6) 0.0491(14) Uani 1 1 d . . .
H5A H 0.9972 0.3487 1.0002 0.059 Uiso 1 1 calc R U .
H5B H 1.0199 0.2731 0.9042 0.059 Uiso 1 1 calc R U .
C6 C 0.8046(6) 0.2719(3) 0.9674(6) 0.0424(12) Uani 1 1 d . . .
H6A H 0.7547 0.2302 0.8914 0.051 Uiso 1 1 calc R U .
H6B H 0.7154 0.3092 0.9681 0.051 Uiso 1 1 calc R U .
C7 C 0.8791(8) 0.2374(4) 1.1347(7) 0.0653(19) Uani 1 1 d . . .
H7A H 0.9490 0.1923 1.1274 0.078 Uiso 1 1 calc R U .
H7B H 0.9528 0.2764 1.2030 0.078 Uiso 1 1 calc R U .
C8 C 0.7564(9) 0.2136(5) 1.2083(8) 0.084(3) Uani 1 1 d . . .
H8A H 0.6919 0.2586 1.2233 0.126 Uiso 1 1 calc R U .
H8B H 0.8121 0.1901 1.3113 0.126 Uiso 1 1 calc R U .
H8C H 0.6812 0.1758 1.1405 0.126 Uiso 1 1 calc R U .
C4 C 0.7416(9) 0.5242(4) 0.5366(8) 0.0587(17) Uani 1 1 d . . .
H4A H 0.7048 0.5559 0.6118 0.088 Uiso 1 1 calc R U .
H4B H 0.6522 0.5215 0.4358 0.088 Uiso 1 1 calc R U .
H4C H 0.8412 0.5473 0.5193 0.088 Uiso 1 1 calc R U .
Cl1 Cl 0.59894(16) 0.61614(7) -0.15043(14) 0.0403(3) Uani 1 1 d . . .
Cl2 Cl 0.81864(14) 0.46947(9) 0.15540(14) 0.0392(3) Uani 1 1 d . . .
N1 N 0.8691(5) 0.3538(3) 0.7662(4) 0.0360(9) Uani 1 1 d . . .
N2 N 0.7808(5) 0.4466(3) 0.6005(5) 0.0373(10) Uani 1 1 d . . .
O1 O 0.4870(4) 0.56207(18) 0.1528(3) 0.0318(7) Uani 1 1 d . . .

loop_
_atom_site_aniso_label
_atom_site_aniso_U_11
_atom_site_aniso_U_22
_atom_site_aniso_U_33
_atom_site_aniso_U_23
_atom_site_aniso_U_13
_atom_site_aniso_U_12
U1 0.02666(15) 0.02127(16) 0.02187(15) -0.00144(8) 0.00604(10) -0.00166(8)
C2 0.062(3) 0.042(3) 0.032(3) 0.001(2) 0.007(2) 0.001(3)
C3 0.059(3) 0.042(3) 0.028(2) -0.001(2) 0.009(2) 0.003(3)
C1 0.033(2) 0.046(3) 0.029(2) 0.001(2) 0.0119(19) -0.009(2)
C5 0.045(3) 0.065(4) 0.029(3) 0.011(2) -0.002(2) 0.004(3)
C6 0.044(3) 0.045(3) 0.038(3) 0.016(2) 0.014(2) 0.017(2)
C7 0.068(4) 0.079(5) 0.057(4) 0.036(3) 0.030(3) 0.040(4)
C8 0.104(6) 0.098(6) 0.067(4) 0.042(4) 0.051(4) 0.060(5)
C4 0.088(5) 0.041(3) 0.052(4) 0.012(3) 0.028(3) 0.013(4)
Cl1 0.0510(7) 0.0327(7) 0.0393(6) 0.0049(5) 0.0167(5) -0.0084(5)
Cl2 0.0289(5) 0.0515(8) 0.0342(6) 0.0018(6) 0.0049(4) 0.0008(5)
N1 0.036(2) 0.042(3) 0.0272(19) 0.0044(17) 0.0049(16) -0.0034(18)
N2 0.042(2) 0.039(3) 0.032(2) 0.0058(18) 0.0122(17) -0.0023(19)
O1 0.0387(17) 0.0265(18) 0.0295(16) -0.0033(13) 0.0089(13) -0.0001(14)

loop_
_atom_type_symbol
_atom_type_description
_atom_type_scat_dispersion_real
_atom_type_scat_dispersion_imag
_atom_type_scat_source
C C 0.0033 0.0016 'International Tables Vol C Tables 4.2.6.8 and 6.1.1.4'
H H 0.0000 0.0000 'International Tables Vol C Tables 4.2.6.8 and 6.1.1.4'
Cl Cl 0.1484 0.1585 'International Tables Vol C Tables 4.2.6.8 and 6.1.1.4'
N N 0.0061 0.0033 'International Tables Vol C Tables 4.2.6.8 and 6.1.1.4'
U U -9.6767 9.6646 'International Tables Vol C Tables 4.2.6.8 and 6.1.1.4'
O O 0.0106 0.0060 'International Tables Vol C Tables 4.2.6.8 and 6.1.1.4'

loop_
_geom_angle_atom_site_label_1
_geom_angle_atom_site_label_2
_geom_angle_atom_site_label_3
_geom_angle
_geom_angle_site_symmetry_1
_geom_angle_site_symmetry_3
Cl1 U1 Cl1 180.0 . 3_665
Cl2 U1 Cl1 89.61(4) . .
Cl2 U1 Cl1 90.39(4) 3_665 .
Cl2 U1 Cl1 89.61(4) 3_665 3_665
Cl2 U1 Cl1 90.39(4) . 3_665
Cl2 U1 Cl2 180.0 . 3_665
O1 U1 Cl1 88.70(10) . 3_665
O1 U1 Cl1 91.30(10) 3_665 3_665
O1 U1 Cl1 91.30(10) . .
O1 U1 Cl1 88.70(10) 3_665 .
O1 U1 Cl2 90.42(10) . .
O1 U1 Cl2 89.58(10) 3_665 .
O1 U1 Cl2 90.42(10) 3_665 3_665
O1 U1 Cl2 89.58(10) . 3_665
O1 U1 O1 180.0 . 3_665
C3 C2 H2 126.2 . .
C3 C2 N1 107.6(5) . .
N1 C2 H2 126.2 . .
C2 C3 H3 126.6 . .
C2 C3 N2 106.7(4) . .
N2 C3 H3 126.6 . .
N1 C1 H1 125.7 . .
N1 C1 N2 108.6(4) . .
N2 C1 H1 125.7 . .
H5A C5 H5B 107.9 . .
C6 C5 H5A 109.2 . .
C6 C5 H5B 109.2 . .
N1 C5 H5A 109.2 . .
N1 C5 H5B 109.2 . .
N1 C5 C6 111.8(4) . .
C5 C6 H6A 109.7 . .
C5 C6 H6B 109.7 . .
C5 C6 C7 109.9(4) . .
H6A C6 H6B 108.2 . .
C7 C6 H6A 109.7 . .
C7 C6 H6B 109.7 . .
C6 C7 H7A 108.8 . .
C6 C7 H7B 108.8 . .
H7A C7 H7B 107.7 . .
C8 C7 C6 114.0(5) . .
C8 C7 H7A 108.8 . .
C8 C7 H7B 108.8 . .
C7 C8 H8A 109.5 . .
C7 C8 H8B 109.5 . .
C7 C8 H8C 109.5 . .
H8A C8 H8B 109.5 . .
H8A C8 H8C 109.5 . .
H8B C8 H8C 109.5 . .
H4A C4 H4B 109.5 . .
H4A C4 H4C 109.5 . .
H4B C4 H4C 109.5 . .
N2 C4 H4A 109.5 . .
N2 C4 H4B 109.5 . .
N2 C4 H4C 109.5 . .
C2 N1 C5 126.7(5) . .
C1 N1 C2 108.1(4) . .
C1 N1 C5 125.2(4) . .
C3 N2 C4 125.6(5) . .
C1 N2 C3 108.9(4) . .
C1 N2 C4 125.5(5) . .

loop_
_geom_bond_atom_site_label_1
_geom_bond_atom_site_label_2
_geom_bond_distance
_geom_bond_site_symmetry_2
U1 Cl1 2.6760(12) .
U1 Cl1 2.6760(12) 3_665
U1 Cl2 2.6695(11) 3_665
U1 Cl2 2.6695(11) .
U1 O1 1.755(3) .
U1 O1 1.755(3) 3_665
C2 H2 0.9500 .
C2 C3 1.343(7) .
C2 N1 1.372(6) .
C3 H3 0.9500 .
C3 N2 1.365(7) .
C1 H1 0.9500 .
C1 N1 1.321(7) .
C1 N2 1.328(6) .
C5 H5A 0.9900 .
C5 H5B 0.9900 .
C5 C6 1.491(7) .
C5 N1 1.475(6) .
C6 H6A 0.9900 .
C6 H6B 0.9900 .
C6 C7 1.545(7) .
C7 H7A 0.9900 .
C7 H7B 0.9900 .
C7 C8 1.433(8) .
C8 H8A 0.9800 .
C8 H8B 0.9800 .
C8 H8C 0.9800 .
C4 H4A 0.9800 .
C4 H4B 0.9800 .
C4 H4C 0.9800 .
C4 N2 1.456(8) .
